data_2010350
loop_
_publ_author_name
'Larsen, Ingrid Kj\/oller'
'Trickey, Peter'

_publ_section_title
;
Cyclohexanecarbohydroxamic Acid
;
_journal_name_full 'Acta Crystallographica Section C'
_journal_page_first 125
_journal_page_last 127
_journal_volume 51
_journal_year 1995
_chemical_formula_sum 'C7 H13 N O2'
_chemical_formula_weight 143.18
_chemical_temperature_decomposition 389.5(15)
_space_group_IT_number 13
_symmetry_cell_setting monoclinic
_symmetry_space_group_name_Hall '-P 2yc'
_symmetry_space_group_name_H-M 'P 1 2/c 1'
_cell_angle_alpha 90.00
_cell_angle_beta 98.46(3)
_cell_angle_gamma 90.00
_cell_formula_units_Z 4
_cell_length_a 13.044(3)
_cell_length_b 6.847(2)
_cell_length_c 9.465(4)
_cell_measurement_temperature 294(2)
_cell_volume 836.1(5)
_diffrn_ambient_temperature 294(2)
_exptl_crystal_density_diffrn 1.137
_refine_ls_R_factor_obs 0.0546
_refine_ls_wR_factor_obs 0.1446
_cod_depositor_comments
;
The following automatic conversions were performed:

'_chemical_melting_point' tag was changed to
'_chemical_temperature_decomposition' since the value had been given
as '388-391K (decomp.)'. The value was changed to '389.5(15)' - the
average value was taken and precision was estimated.

Automatic conversion script
Id: cif_fix_values 1646 2011-03-28 12:23:43Z adriana 
;
_cod_original_sg_symbol_H-M 'P 2/c'
_cod_database_code 2010350

loop_
_symmetry_equiv_pos_as_xyz
'x, y, z'
'-x, y, -z+1/2'
'-x, -y, -z'
'x, -y, z-1/2'

loop_
_atom_site_aniso_label
_atom_site_aniso_U_11
_atom_site_aniso_U_22
_atom_site_aniso_U_33
_atom_site_aniso_U_12
_atom_site_aniso_U_13
_atom_site_aniso_U_23
C1 0.0510(8) 0.0562(9) 0.0332(6) 0.0032(7) 0.0042(5) 0.0058(6)
C2 0.0569(10) 0.0462(9) 0.0778(13) -0.0063(8) -0.0014(9) 0.0074(9)
C3 0.0806(14) 0.0490(11) 0.100(2) 0.0047(10) 0.0035(12) 0.0123(11)
C4 0.0682(13) 0.0671(14) 0.111(2) 0.0207(11) 0.0064(12) 0.0037(13)
C5 0.0511(11) 0.085(2) 0.127(2) 0.0079(11) -0.0136(12) -0.006(2)
C6 0.0471(9) 0.0567(11) 0.101(2) -0.0044(8) -0.0045(9) -0.0060(11)
C7 0.0441(7) 0.0474(8) 0.0309(6) -0.0051(6) 0.0052(5) 0.0005(6)
O7 0.0583(7) 0.0587(7) 0.0291(5) 0.0074(5) 0.0068(4) 0.0031(4)
N8 0.0548(7) 0.0513(7) 0.0315(5) -0.0012(6) 0.0074(5) -0.0013(5)
O9 0.0592(7) 0.0498(7) 0.0539(7) 0.0005(5) 0.0065(5) -0.0118(5)

loop_
_atom_site_label
_atom_site_fract_x
_atom_site_fract_y
_atom_site_fract_z
_atom_site_U_iso_or_equiv
_atom_site_thermal_displace_type
_atom_site_calc_flag
_atom_site_refinement_flags
_atom_site_occupancy
_atom_site_disorder_group
_atom_site_type_symbol
C1 0.78083(12) 0.6408(3) 0.1113(2) 0.0470(4) Uani d . 1 . C
H1 0.78253(12) 0.6639(3) 0.0095(2) 0.046 Uiso calc R 1 . H
C2 0.80963(15) 0.8289(3) 0.1911(2) 0.0614(5) Uani d . 1 . C
H2 0.87769(15) 0.8706(3) 0.1734(2) 0.062 Uiso calc R 1 . H
H2' 0.81311(15) 0.8062(3) 0.2928(2) 0.062 Uiso calc R 1 . H
C3 0.7316(2) 0.9896(3) 0.1454(3) 0.0777(6) Uani d . 1 . C
H3 0.7496(2) 1.1045(3) 0.2037(3) 0.077 Uiso calc R 1 . H
H3' 0.7347(2) 1.0242(3) 0.0468(3) 0.077 Uiso calc R 1 . H
C4 0.6232(2) 0.9270(3) 0.1601(3) 0.0828(7) Uani d . 1 . C
H4 0.6178(2) 0.9104(3) 0.2605(3) 0.082 Uiso calc R 1 . H
H4' 0.5750(2) 1.0287(3) 0.1224(3) 0.082 Uiso calc R 1 . H
C5 0.5938(2) 0.7399(4) 0.0827(4) 0.0904(8) Uani d . 1 . C
H5 0.5904(2) 0.7610(4) -0.0193(4) 0.090 Uiso calc R 1 . H
H5' 0.5256(2) 0.6999(4) 0.1008(4) 0.090 Uiso calc R 1 . H
C6 0.67115(14) 0.5788(3) 0.1296(3) 0.0697(6) Uani d . 1 . C
H6 0.65227(14) 0.4624(3) 0.0733(3) 0.069 Uiso calc R 1 . H
H6' 0.66903(14) 0.5473(3) 0.2291(3) 0.069 Uiso calc R 1 . H
C7 0.85508(11) 0.4782(2) 0.15986(14) 0.0408(3) Uani d . 1 . C
O7 0.87533(8) 0.4285(2) 0.28766(10) 0.0486(3) Uani d . 1 . O
N8 0.89618(10) 0.3890(2) 0.05777(13) 0.0458(3) Uani d . 1 . N
H8 0.88367(10) 0.4333(2) -0.02808(13) 0.047 Uiso calc R 1 . H
O9 0.95877(9) 0.2264(2) 0.08540(13) 0.0545(3) Uani d . 1 . O
H9 1.0149(5) 0.2593(4) 0.1298(18) 0.054 Uiso calc R 1 . H

loop_
_geom_bond_atom_site_label_1
_geom_bond_atom_site_label_2
_geom_bond_site_symmetry_2
_geom_bond_distance
_geom_bond_publ_flag
C1 C2 . 1.512(3) yes
C1 C6 . 1.526(2) yes
C1 C7 . 1.502(2) yes
C1 H1 . 0.98 ?
C2 C3 . 1.517(3) yes
C2 H2 . 0.97 ?
C2 H2' . 0.97 ?
C3 C4 . 1.504(3) yes
C3 H3 . 0.97 ?
C3 H3' . 0.97 ?
C4 C5 . 1.497(3) yes
C4 H4 . 0.97 ?
C4 H4' . 0.97 ?
C5 C6 . 1.517(3) yes
C5 H5 . 0.97 ?
C5 H5' . 0.97 ?
C6 H6 . 0.97 ?
C6 H6' . 0.97 ?
C7 O7 . 1.247(2) yes
C7 N8 . 1.322(2) yes
N8 O9 . 1.383(2) yes
N8 H8 . 0.86 ?
O9 H9 . 0.82 ?

loop_
_cod_related_entry_id
_cod_related_entry_database
_cod_related_entry_code
1 ChemSpider 2675705

_cod_duplicate_entry 2002903
